data_2237527
loop_
_publ_author_name
'Praveen, A. S.'
'Jasinski, Jerry P.'
'Keeley, Amanda C.'
'Yathirajan, H. S.'
'Narayana, B.'

_publ_section_title
;
 (<i>E</i>)-<i>N</i>'-(4-Fluorobenzylidene)-2-(3-methylphenyl)acetohydrazide
;
_journal_coeditor_code LX2277
_journal_issue 3
_journal_name_full 'Acta Crystallographica Section E'
_journal_page_first o421
_journal_paper_doi 10.1107/S1600536813004467
_journal_volume 69
_journal_year 2013
_chemical_formula_iupac 'C16 H15 F N2 O'
_chemical_formula_moiety 'C16 H15 F N2 O'
_chemical_formula_sum 'C16 H15 F N2 O'
_chemical_formula_weight 270.30
_chemical_name_systematic
;
(<i>E</i>)-<i>N</i>'-(4-Fluorobenzylidene)-2-(3-methylphenyl)acetohydrazide
;
_space_group_IT_number 2
_symmetry_cell_setting triclinic
_symmetry_space_group_name_Hall '-P 1'
_symmetry_space_group_name_H-M 'P -1'
_atom_sites_solution_hydrogens geom
_atom_sites_solution_primary direct
_atom_sites_solution_secondary difmap
_cell_angle_alpha 98.549(5)
_cell_angle_beta 103.074(5)
_cell_angle_gamma 105.134(6)
_cell_formula_units_Z 8
_cell_length_a 11.8535(7)
_cell_length_b 12.3769(9)
_cell_length_c 20.8721(11)
_cell_measurement_reflns_used 4137
_cell_measurement_temperature 173(2)
_cell_measurement_theta_max 72.4338
_cell_measurement_theta_min 3.7903
_cell_volume 2808.2(3)
_computing_cell_refinement '<i>CrysAlis PRO</i> (Agilent, 2012)'
_computing_data_collection '<i>CrysAlis PRO</i> (Agilent, 2012)'
_computing_data_reduction '<i>CrysAlis RED</i> (Agilent, 2012)'
_computing_molecular_graphics '<i>SHELXTL</i> (Sheldrick, 2008)'
_computing_publication_material
;
<i>SHELXTL</i> (Sheldrick, 2008) and
<i>Mercury</i> (Macrae <i>et al.</i>, 2008)
;
_computing_structure_refinement '<i>SHELXL97</i> (Sheldrick, 2008)'
_computing_structure_solution '<i>SHELXS97</i> (Sheldrick, 2008)'
_diffrn_ambient_temperature 173(2)
_diffrn_detector_area_resol_mean 16.0416
_diffrn_measured_fraction_theta_full 0.999
_diffrn_measured_fraction_theta_max 0.999
_diffrn_measurement_device_type 'Agilent Xcalibur (Eos, Gemini)'
_diffrn_measurement_method '\w scans'
_diffrn_radiation_monochromator graphite
_diffrn_radiation_source 'Enhance (Cu) X-ray Source'
_diffrn_radiation_type CuK\a
_diffrn_radiation_wavelength 1.54184
_diffrn_reflns_av_R_equivalents 0.0269
_diffrn_reflns_av_sigmaI/netI 0.0417
_diffrn_reflns_limit_h_max 13
_diffrn_reflns_limit_h_min -12
_diffrn_reflns_limit_k_max 13
_diffrn_reflns_limit_k_min -14
_diffrn_reflns_limit_l_max 24
_diffrn_reflns_limit_l_min -16
_diffrn_reflns_number 16410
_diffrn_reflns_theta_full 63.68
_diffrn_reflns_theta_max 63.68
_diffrn_reflns_theta_min 3.79
_exptl_absorpt_coefficient_mu 0.740
_exptl_absorpt_correction_T_max 1.00000
_exptl_absorpt_correction_T_min 0.77963
_exptl_absorpt_correction_type multi-scan
_exptl_absorpt_process_details
;
(CrysAlis PRO and CrysAlis RED; Agilent, 2012)
;
_exptl_crystal_colour colorless
_exptl_crystal_density_diffrn 1.279
_exptl_crystal_density_method 'not measured'
_exptl_crystal_description chunk
_exptl_crystal_F_000 1136
_exptl_crystal_size_max 0.22
_exptl_crystal_size_mid 0.16
_exptl_crystal_size_min 0.08
_refine_diff_density_max 0.186
_refine_diff_density_min -0.215
_refine_ls_extinction_method none
_refine_ls_goodness_of_fit_ref 0.993
_refine_ls_hydrogen_treatment constr
_refine_ls_matrix_type full
_refine_ls_number_parameters 725
_refine_ls_number_reflns 9250
_refine_ls_number_restraints 0
_refine_ls_restrained_S_all 0.993
_refine_ls_R_factor_all 0.1070
_refine_ls_R_factor_gt 0.0511
_refine_ls_shift/su_max 0.000
_refine_ls_shift/su_mean 0.000
_refine_ls_structure_factor_coef Fsqd
_refine_ls_weighting_details 'calc w=1/[\s^2^(Fo^2^)+(0.0836P)^2^+0.0000P] where P=(Fo^2^+2Fc^2^)/3'
_refine_ls_weighting_scheme calc
_refine_ls_wR_factor_gt 0.1467
_refine_ls_wR_factor_ref 0.1905
_reflns_number_gt 3807
_reflns_number_total 9250
_reflns_threshold_expression I>2sigma(I)
_cod_data_source_file lx2277.cif
_cod_data_source_block I
_cod_database_code 2237527
_cod_database_fobs_code 2237527

loop_
_symmetry_equiv_pos_as_xyz
'x, y, z'
'-x, -y, -z'

loop_
_atom_site_type_symbol
_atom_site_label
_atom_site_fract_x
_atom_site_fract_y
_atom_site_fract_z
_atom_site_U_iso_or_equiv
_atom_site_adp_type
_atom_site_calc_flag
_atom_site_refinement_flags
_atom_site_occupancy
_atom_site_symmetry_multiplicity
F F1A 0.1350(2) -0.4488(2) 0.58889(13) 0.0873(9) Uani d . 1 2
O O1A 0.6076(2) 0.3277(2) 0.57816(11) 0.0437(7) Uani d . 1 2
N N1A 0.4866(2) 0.1468(2) 0.55590(13) 0.0366(7) Uani d . 1 2
H H1A 0.4592 0.1490 0.5145 0.044 Uiso calc R 1 2
N N2A 0.4417(3) 0.0477(2) 0.57697(13) 0.0383(8) Uani d . 1 2
C C1A 0.5722(3) 0.2402(3) 0.59807(17) 0.0366(9) Uani d . 1 2
C C2A 0.6254(3) 0.2316(3) 0.66978(16) 0.0424(10) Uani d . 1 2
H H2AA 0.5718 0.1678 0.6809 0.051 Uiso calc R 1 2
H H2AB 0.6343 0.3014 0.7012 0.051 Uiso calc R 1 2
C C3A 0.7487(4) 0.2136(3) 0.67480(16) 0.0380(9) Uani d . 1 2
C C4A 0.8535(3) 0.3072(3) 0.69544(16) 0.0421(9) Uani d . 1 2
H H4A 0.8477 0.3799 0.7097 0.051 Uiso calc R 1 2
C C5A 0.9663(4) 0.2952(4) 0.69533(19) 0.0549(12) Uani d . 1 2
C C6A 0.9726(4) 0.1853(4) 0.67436(19) 0.0642(14) Uani d . 1 2
H H6A 1.0473 0.1746 0.6739 0.077 Uiso calc R 1 2
C C7A 0.8674(4) 0.0909(4) 0.65398(19) 0.0579(12) Uani d . 1 2
H H7A 0.8728 0.0180 0.6400 0.069 Uiso calc R 1 2
C C8A 0.7564(4) 0.1044(3) 0.65430(16) 0.0473(11) Uani d . 1 2
H H8A 0.6869 0.0411 0.6409 0.057 Uiso calc R 1 2
C C9A 1.0773(4) 0.3989(4) 0.7144(2) 0.0813(16) Uani d . 1 2
H H9AA 1.0909 0.4229 0.6744 0.122 Uiso calc R 1 2
H H9AB 1.1467 0.3798 0.7375 0.122 Uiso calc R 1 2
H H9AC 1.0651 0.4600 0.7434 0.122 Uiso calc R 1 2
C C10A 0.3539(3) -0.0306(3) 0.53391(17) 0.0393(9) Uani d . 1 2
H H10A 0.3245 -0.0180 0.4914 0.047 Uiso calc R 1 2
C C11A 0.2985(4) -0.1393(3) 0.54956(18) 0.0435(10) Uani d . 1 2
C C12A 0.1988(4) -0.2200(4) 0.5016(2) 0.0602(12) Uani d . 1 2
H H12A 0.1694 -0.2034 0.4602 0.072 Uiso calc R 1 2
C C13A 0.1427(4) -0.3244(4) 0.5145(2) 0.0693(14) Uani d . 1 2
H H13A 0.0763 -0.3780 0.4825 0.083 Uiso calc R 1 2
C C14A 0.1884(4) -0.3459(4) 0.5761(2) 0.0607(12) Uani d . 1 2
C C15A 0.2864(4) -0.2689(4) 0.6243(2) 0.0583(12) Uani d . 1 2
H H15A 0.3154 -0.2865 0.6654 0.070 Uiso calc R 1 2
C C16A 0.3415(4) -0.1650(3) 0.61114(19) 0.0476(10) Uani d . 1 2
H H16A 0.4077 -0.1120 0.6437 0.057 Uiso calc R 1 2
F F1B 0.1356(2) 0.0510(2) 0.58903(13) 0.0886(9) Uani d . 1 2
O O1B 0.6075(2) 0.8278(2) 0.57834(11) 0.0440(7) Uani d . 1 2
N N1B 0.4862(2) 0.6464(2) 0.55557(13) 0.0384(8) Uani d . 1 2
H H1B 0.4589 0.6486 0.5141 0.046 Uiso calc R 1 2
N N2B 0.4414(3) 0.5482(2) 0.57698(13) 0.0368(7) Uani d . 1 2
C C1B 0.5719(3) 0.7395(3) 0.59798(17) 0.0358(9) Uani d . 1 2
C C2B 0.6264(3) 0.7321(3) 0.66962(15) 0.0420(10) Uani d . 1 2
H H2BA 0.6361 0.8026 0.7007 0.050 Uiso calc R 1 2
H H2BB 0.5729 0.6691 0.6814 0.050 Uiso calc R 1 2
C C3B 0.7486(3) 0.7131(3) 0.67475(15) 0.0368(9) Uani d . 1 2
C C4B 0.8532(3) 0.8068(3) 0.69576(16) 0.0407(9) Uani d . 1 2
H H4B 0.8476 0.8794 0.7106 0.049 Uiso calc R 1 2
C C5B 0.9661(4) 0.7944(4) 0.69511(19) 0.0531(12) Uani d . 1 2
C C6B 0.9718(4) 0.6843(4) 0.6741(2) 0.0642(13) Uani d . 1 2
H H6B 1.0465 0.6737 0.6736 0.077 Uiso calc R 1 2
C C7B 0.8696(4) 0.5918(4) 0.65430(19) 0.0608(13) Uani d . 1 2
H H7B 0.8753 0.5189 0.6404 0.073 Uiso calc R 1 2
C C8B 0.7582(4) 0.6052(3) 0.65471(16) 0.0481(11) Uani d . 1 2
H H8B 0.6891 0.5414 0.6415 0.058 Uiso calc R 1 2
C C9B 1.0768(4) 0.8985(4) 0.7144(2) 0.0846(17) Uani d . 1 2
H H9BA 1.0519 0.9664 0.7159 0.127 Uiso calc R 1 2
H H9BB 1.1216 0.8942 0.6816 0.127 Uiso calc R 1 2
H H9BC 1.1273 0.9011 0.7580 0.127 Uiso calc R 1 2
C C10B 0.3550(3) 0.4701(3) 0.53307(17) 0.0399(9) Uani d . 1 2
H H10B 0.3280 0.4825 0.4902 0.048 Uiso calc R 1 2
C C11B 0.2973(4) 0.3610(3) 0.54858(18) 0.0414(9) Uani d . 1 2
C C12B 0.1991(4) 0.2800(4) 0.5017(2) 0.0608(12) Uani d . 1 2
H H12B 0.1693 0.2963 0.4602 0.073 Uiso calc R 1 2
C C13B 0.1434(4) 0.1756(4) 0.5140(2) 0.0683(14) Uani d . 1 2
H H13B 0.0774 0.1219 0.4816 0.082 Uiso calc R 1 2
C C14B 0.1884(4) 0.1537(4) 0.5750(2) 0.0612(13) Uani d . 1 2
C C15B 0.2858(4) 0.2294(4) 0.6240(2) 0.0599(12) Uani d . 1 2
H H15B 0.3141 0.2114 0.6652 0.072 Uiso calc R 1 2
C C16B 0.3411(4) 0.3340(3) 0.61045(18) 0.0466(10) Uani d . 1 2
H H16B 0.4078 0.3866 0.6428 0.056 Uiso calc R 1 2
F F1C -0.3648(3) 0.3109(2) 0.08860(14) 0.0866(9) Uani d . 1 2
O O1C 0.1075(2) -0.2351(2) 0.07803(11) 0.0449(7) Uani d . 1 2
N N1C -0.0140(2) -0.1252(2) 0.05571(13) 0.0367(7) Uani d . 1 2
H H1C -0.0414 -0.1617 0.0142 0.044 Uiso calc R 1 2
N N2C -0.0584(3) -0.0385(2) 0.07720(13) 0.0368(7) Uani d . 1 2
C C1C 0.0715(3) -0.1546(3) 0.09808(17) 0.0382(9) Uani d . 1 2
C C2C 0.1263(3) -0.0834(3) 0.16952(16) 0.0419(9) Uani d . 1 2
H H2CA 0.0730 -0.0407 0.1810 0.050 Uiso calc R 1 2
H H2CB 0.1353 -0.1332 0.2008 0.050 Uiso calc R 1 2
C C3C 0.2487(3) -0.0017(3) 0.17474(15) 0.0375(9) Uani d . 1 2
C C4C 0.3534(3) -0.0315(3) 0.19560(16) 0.0421(9) Uani d . 1 2
H H4C 0.3476 -0.0994 0.2105 0.051 Uiso calc R 1 2
C C5C 0.4671(4) 0.0361(4) 0.19508(19) 0.0542(11) Uani d . 1 2
C C6C 0.4714(4) 0.1393(4) 0.17407(19) 0.0654(14) Uani d . 1 2
H H6C 0.5456 0.1878 0.1736 0.079 Uiso calc R 1 2
C C7C 0.3665(4) 0.1700(4) 0.15395(18) 0.0582(13) Uani d . 1 2
H H7C 0.3712 0.2386 0.1400 0.070 Uiso calc R 1 2
C C8C 0.2551(4) 0.0999(3) 0.15443(16) 0.0457(10) Uani d . 1 2
H H8C 0.1852 0.1212 0.1412 0.055 Uiso calc R 1 2
C C9C 0.5790(4) -0.0030(4) 0.2150(2) 0.0817(16) Uani d . 1 2
H H9CA 0.5814 -0.0568 0.1776 0.123 Uiso calc R 1 2
H H9CB 0.5754 -0.0389 0.2525 0.123 Uiso calc R 1 2
H H9CC 0.6508 0.0622 0.2276 0.123 Uiso calc R 1 2
C C10C -0.1451(3) -0.0259(3) 0.03379(17) 0.0417(9) Uani d . 1 2
H H10C -0.1735 -0.0742 -0.0089 0.050 Uiso calc R 1 2
C C11C -0.2012(4) 0.0632(3) 0.04950(18) 0.0433(10) Uani d . 1 2
C C12C -0.1582(4) 0.1419(3) 0.11061(19) 0.0482(10) Uani d . 1 2
H H12C -0.0912 0.1394 0.1430 0.058 Uiso calc R 1 2
C C13C -0.2144(4) 0.2244(3) 0.1238(2) 0.0589(12) Uani d . 1 2
H H13C -0.1861 0.2763 0.1653 0.071 Uiso calc R 1 2
C C14C -0.3114(5) 0.2293(4) 0.0759(3) 0.0619(13) Uani d . 1 2
C C15C -0.3561(4) 0.1544(4) 0.0149(2) 0.0676(14) Uani d . 1 2
H H15C -0.4221 0.1591 -0.0173 0.081 Uiso calc R 1 2
C C16C -0.3010(4) 0.0709(4) 0.00196(19) 0.0606(12) Uani d . 1 2
H H16C -0.3311 0.0187 -0.0394 0.073 Uiso calc R 1 2
F F1D 1.3651(3) 0.1892(2) 0.91119(14) 0.0887(9) Uani d . 1 2
O O1D 0.8924(2) 0.7349(2) 0.92168(11) 0.0439(7) Uani d . 1 2
N N1D 1.0131(3) 0.6259(2) 0.94424(13) 0.0386(8) Uani d . 1 2
H H1D 1.0400 0.6625 0.9857 0.046 Uiso calc R 1 2
N N2D 1.0586(3) 0.5392(2) 0.92337(13) 0.0381(8) Uani d . 1 2
C C1D 0.9281(3) 0.6553(3) 0.90193(16) 0.0352(8) Uani d . 1 2
C C2D 0.8742(3) 0.5849(3) 0.83039(15) 0.0416(10) Uani d . 1 2
H H2DA 0.9277 0.5426 0.8188 0.050 Uiso calc R 1 2
H H2DB 0.8648 0.6350 0.7993 0.050 Uiso calc R 1 2
C C3D 0.7511(3) 0.5021(3) 0.82527(15) 0.0372(9) Uani d . 1 2
C C4D 0.6466(3) 0.5325(3) 0.80431(16) 0.0413(9) Uani d . 1 2
H H4D 0.6522 0.6006 0.7896 0.050 Uiso calc R 1 2
C C5D 0.5344(4) 0.4645(4) 0.80461(19) 0.0525(11) Uani d . 1 2
C C6D 0.5272(4) 0.3623(4) 0.8256(2) 0.0642(13) Uani d . 1 2
H H6D 0.4521 0.3151 0.8258 0.077 Uiso calc R 1 2
C C7D 0.6295(4) 0.3298(3) 0.84599(19) 0.0604(13) Uani d . 1 2
H H7D 0.6233 0.2612 0.8602 0.072 Uiso calc R 1 2
C C8D 0.7410(4) 0.3984(3) 0.84551(16) 0.0485(11) Uani d . 1 2
H H8D 0.8099 0.3755 0.8587 0.058 Uiso calc R 1 1
C C9D 0.4222(4) 0.5016(4) 0.7854(2) 0.0811(16) Uani d . 1 2
H H9DA 0.4022 0.5297 0.8255 0.122 Uiso calc R 1 2
H H9DB 0.3555 0.4374 0.7575 0.122 Uiso calc R 1 2
H H9DC 0.4373 0.5615 0.7611 0.122 Uiso calc R 1 2
C C10D 1.1461(3) 0.5258(3) 0.96689(16) 0.0397(9) Uani d . 1 2
H H10D 1.1744 0.5736 1.0097 0.048 Uiso calc R 1 2
C C11D 1.2027(3) 0.4376(3) 0.95104(18) 0.0419(9) Uani d . 1 2
C C12D 1.1598(4) 0.3588(3) 0.88932(19) 0.0490(10) Uani d . 1 2
H H12D 1.0936 0.3623 0.8567 0.059 Uiso calc R 1 2
C C13D 1.2147(4) 0.2754(3) 0.8760(2) 0.0609(12) Uani d . 1 2
H H13D 1.1864 0.2226 0.8349 0.073 Uiso calc R 1 2
C C14D 1.3122(4) 0.2728(4) 0.9252(2) 0.0602(13) Uani d . 1 2
C C15D 1.3568(4) 0.3485(4) 0.9863(2) 0.0713(14) Uani d . 1 2
H H15D 1.4236 0.3452 1.0185 0.086 Uiso calc R 1 2
C C16D 1.3001(4) 0.4297(4) 0.99869(19) 0.0581(12) Uani d . 1 2
H H16D 1.3282 0.4808 1.0404 0.070 Uiso calc R 1 2

loop_
_atom_site_aniso_label
_atom_site_aniso_U_11
_atom_site_aniso_U_22
_atom_site_aniso_U_33
_atom_site_aniso_U_12
_atom_site_aniso_U_13
_atom_site_aniso_U_23
F1A 0.107(2) 0.0493(17) 0.119(2) 0.0109(16) 0.0676(19) 0.0286(16)
O1A 0.0440(16) 0.0344(15) 0.0420(14) 0.0024(12) 0.0028(12) 0.0073(12)
N1A 0.0375(19) 0.0345(18) 0.0312(16) 0.0073(14) 0.0019(14) 0.0064(14)
N2A 0.0387(19) 0.0354(19) 0.0388(17) 0.0079(15) 0.0107(15) 0.0078(15)
C1A 0.034(2) 0.038(2) 0.034(2) 0.0094(17) 0.0054(17) 0.0028(17)
C2A 0.044(2) 0.044(2) 0.035(2) 0.0111(19) 0.0073(19) 0.0077(17)
C3A 0.047(2) 0.037(2) 0.0264(19) 0.0099(18) 0.0050(18) 0.0084(17)
C4A 0.046(3) 0.042(2) 0.035(2) 0.0125(19) 0.0045(19) 0.0093(17)
C5A 0.045(3) 0.080(4) 0.045(2) 0.022(3) 0.011(2) 0.026(2)
C6A 0.062(3) 0.108(4) 0.051(3) 0.055(3) 0.026(2) 0.037(3)
C7A 0.081(4) 0.060(3) 0.046(2) 0.040(3) 0.018(3) 0.018(2)
C8A 0.063(3) 0.045(3) 0.031(2) 0.017(2) 0.007(2) 0.0087(18)
C9A 0.045(3) 0.116(5) 0.079(3) 0.009(3) 0.010(3) 0.045(3)
C10A 0.037(2) 0.042(2) 0.035(2) 0.0091(18) 0.0066(17) 0.0053(17)
C11A 0.049(3) 0.041(2) 0.042(2) 0.0127(19) 0.020(2) 0.0060(19)
C12A 0.064(3) 0.052(3) 0.046(2) -0.007(2) 0.012(2) 0.004(2)
C13A 0.077(4) 0.046(3) 0.071(3) -0.004(2) 0.027(3) 0.001(3)
C14A 0.073(4) 0.038(3) 0.084(3) 0.014(2) 0.048(3) 0.019(2)
C15A 0.068(3) 0.055(3) 0.068(3) 0.027(2) 0.032(3) 0.026(2)
C16A 0.050(3) 0.045(3) 0.051(2) 0.014(2) 0.018(2) 0.016(2)
F1B 0.112(2) 0.0460(16) 0.124(2) 0.0121(16) 0.072(2) 0.0309(16)
O1B 0.0454(16) 0.0391(16) 0.0371(14) 0.0038(12) 0.0020(12) 0.0079(12)
N1B 0.0401(19) 0.0368(19) 0.0320(16) 0.0053(15) 0.0055(15) 0.0070(14)
N2B 0.043(2) 0.0325(18) 0.0324(16) 0.0103(15) 0.0078(15) 0.0068(14)
C1B 0.038(2) 0.033(2) 0.0335(19) 0.0088(17) 0.0079(17) 0.0037(16)
C2B 0.045(2) 0.043(2) 0.0285(19) 0.0038(19) 0.0066(18) 0.0022(16)
C3B 0.042(2) 0.044(2) 0.0217(18) 0.0132(19) 0.0041(17) 0.0077(16)
C4B 0.042(2) 0.046(2) 0.0298(19) 0.0107(19) 0.0042(18) 0.0088(17)
C5B 0.042(3) 0.076(3) 0.041(2) 0.015(2) 0.006(2) 0.025(2)
C6B 0.059(3) 0.098(4) 0.060(3) 0.045(3) 0.027(3) 0.036(3)
C7B 0.090(4) 0.067(3) 0.049(3) 0.048(3) 0.030(3) 0.023(2)
C8B 0.065(3) 0.045(3) 0.034(2) 0.017(2) 0.011(2) 0.0106(19)
C9B 0.042(3) 0.110(4) 0.089(4) 0.001(3) 0.003(3) 0.048(3)
C10B 0.048(3) 0.036(2) 0.033(2) 0.0095(19) 0.0121(18) 0.0040(17)
C11B 0.046(2) 0.036(2) 0.041(2) 0.0086(18) 0.0158(19) 0.0031(18)
C12B 0.072(3) 0.047(3) 0.051(3) -0.001(2) 0.020(2) 0.007(2)
C13B 0.073(4) 0.049(3) 0.064(3) -0.012(2) 0.026(3) -0.002(2)
C14B 0.074(4) 0.037(3) 0.083(3) 0.008(2) 0.051(3) 0.013(2)
C15B 0.070(3) 0.059(3) 0.071(3) 0.029(3) 0.039(3) 0.032(3)
C16B 0.050(3) 0.045(3) 0.049(2) 0.018(2) 0.019(2) 0.0085(19)
F1C 0.108(2) 0.0767(19) 0.122(2) 0.0641(18) 0.0694(19) 0.0417(17)
O1C 0.0459(17) 0.0461(16) 0.0402(14) 0.0205(13) 0.0012(13) 0.0066(12)
N1C 0.0380(19) 0.0382(18) 0.0299(16) 0.0136(15) 0.0020(14) 0.0037(13)
N2C 0.0381(19) 0.0402(19) 0.0354(16) 0.0165(15) 0.0106(15) 0.0103(14)
C1C 0.039(2) 0.038(2) 0.037(2) 0.0118(18) 0.0080(18) 0.0122(17)
C2C 0.040(2) 0.049(2) 0.033(2) 0.0143(19) 0.0048(18) 0.0060(18)
C3C 0.047(3) 0.040(2) 0.0247(18) 0.0169(19) 0.0067(17) 0.0036(16)
C4C 0.045(3) 0.042(2) 0.034(2) 0.0126(19) 0.0051(18) 0.0039(17)
C5C 0.042(3) 0.066(3) 0.043(2) 0.008(2) 0.011(2) -0.006(2)
C6C 0.070(3) 0.057(3) 0.050(3) -0.015(3) 0.028(2) -0.004(2)
C7C 0.082(4) 0.048(3) 0.041(2) 0.017(3) 0.017(2) 0.006(2)
C8C 0.058(3) 0.043(3) 0.032(2) 0.016(2) 0.008(2) 0.0031(18)
C9C 0.040(3) 0.103(4) 0.082(3) 0.020(3) 0.005(3) -0.019(3)
C10C 0.047(3) 0.047(2) 0.035(2) 0.019(2) 0.0127(19) 0.0087(18)
C11C 0.050(3) 0.051(3) 0.039(2) 0.022(2) 0.019(2) 0.0179(19)
C12C 0.055(3) 0.044(3) 0.052(2) 0.018(2) 0.024(2) 0.0136(19)
C13C 0.071(3) 0.049(3) 0.067(3) 0.021(2) 0.036(3) 0.010(2)
C14C 0.076(4) 0.057(3) 0.085(3) 0.041(3) 0.052(3) 0.031(3)
C15C 0.069(3) 0.090(4) 0.076(3) 0.056(3) 0.032(3) 0.042(3)
C16C 0.070(3) 0.074(3) 0.045(2) 0.038(3) 0.011(2) 0.014(2)
F1D 0.110(2) 0.083(2) 0.121(2) 0.0664(18) 0.0681(19) 0.0434(17)
O1D 0.0444(17) 0.0448(16) 0.0394(14) 0.0202(13) 0.0018(12) 0.0039(12)
N1D 0.041(2) 0.0401(19) 0.0324(16) 0.0161(15) 0.0046(15) 0.0039(14)
N2D 0.041(2) 0.0378(19) 0.0346(16) 0.0127(15) 0.0084(15) 0.0068(14)
C1D 0.031(2) 0.041(2) 0.033(2) 0.0126(17) 0.0052(17) 0.0082(16)
C2D 0.043(3) 0.051(3) 0.0312(19) 0.017(2) 0.0074(18) 0.0092(18)
C3D 0.041(2) 0.042(2) 0.0225(17) 0.0107(18) 0.0037(17) 0.0008(16)
C4D 0.044(2) 0.045(2) 0.0310(19) 0.0137(19) 0.0050(18) 0.0040(17)
C5D 0.042(3) 0.058(3) 0.043(2) 0.007(2) 0.006(2) -0.010(2)
C6D 0.055(3) 0.061(3) 0.058(3) -0.006(2) 0.023(2) -0.010(2)
C7D 0.086(4) 0.036(3) 0.051(3) 0.000(2) 0.027(3) 0.006(2)
C8D 0.073(3) 0.045(3) 0.030(2) 0.027(2) 0.010(2) 0.0053(18)
C9D 0.045(3) 0.101(4) 0.078(3) 0.018(3) 0.007(3) -0.015(3)
C10D 0.041(2) 0.044(2) 0.033(2) 0.0152(18) 0.0046(17) 0.0099(17)
C11D 0.044(3) 0.044(2) 0.046(2) 0.0172(19) 0.018(2) 0.0174(19)
C12D 0.051(3) 0.050(3) 0.052(2) 0.019(2) 0.017(2) 0.017(2)
C13D 0.072(3) 0.050(3) 0.070(3) 0.021(2) 0.036(3) 0.013(2)
C14D 0.067(3) 0.064(3) 0.085(3) 0.043(3) 0.046(3) 0.041(3)
C15D 0.076(4) 0.100(4) 0.057(3) 0.053(3) 0.018(3) 0.027(3)
C16D 0.063(3) 0.078(3) 0.049(2) 0.048(3) 0.015(2) 0.017(2)

loop_
_atom_type_symbol
_atom_type_description
_atom_type_scat_dispersion_real
_atom_type_scat_dispersion_imag
_atom_type_scat_source
C C 0.0181 0.0091 'International Tables Vol C Tables 4.2.6.8 and 6.1.1.4'
H H 0.0000 0.0000 'International Tables Vol C Tables 4.2.6.8 and 6.1.1.4'
N N 0.0311 0.0180 'International Tables Vol C Tables 4.2.6.8 and 6.1.1.4'
O O 0.0492 0.0322 'International Tables Vol C Tables 4.2.6.8 and 6.1.1.4'
F F 0.0727 0.0534 'International Tables Vol C Tables 4.2.6.8 and 6.1.1.4'

loop_
_geom_angle_atom_site_label_1
_geom_angle_atom_site_label_2
_geom_angle_atom_site_label_3
_geom_angle
C1A N1A N2A 122.3(3)
C1A N1A H1A 118.9
N2A N1A H1A 118.9
C10A N2A N1A 116.1(3)
O1A C1A N1A 120.6(3)
O1A C1A C2A 121.5(3)
N1A C1A C2A 117.9(3)
C1A C2A C3A 108.2(3)
C1A C2A H2AA 110.1
C3A C2A H2AA 110.1
C1A C2A H2AB 110.1
C3A C2A H2AB 110.1
H2AA C2A H2AB 108.4
C8A C3A C4A 119.7(4)
C8A C3A C2A 120.1(4)
C4A C3A C2A 120.1(3)
C5A C4A C3A 121.8(4)
C5A C4A H4A 119.1
C3A C4A H4A 119.1
C4A C5A C6A 118.0(4)
C4A C5A C9A 120.6(4)
C6A C5A C9A 121.4(4)
C5A C6A C7A 120.4(4)
C5A C6A H6A 119.8
C7A C6A H6A 119.8
C8A C7A C6A 120.9(4)
C8A C7A H7A 119.6
C6A C7A H7A 119.6
C7A C8A C3A 119.4(4)
C7A C8A H8A 120.3
C3A C8A H8A 120.3
C5A C9A H9AA 109.5
C5A C9A H9AB 109.5
H9AA C9A H9AB 109.5
C5A C9A H9AC 109.5
H9AA C9A H9AC 109.5
H9AB C9A H9AC 109.5
N2A C10A C11A 121.7(3)
N2A C10A H10A 119.1
C11A C10A H10A 119.1
C16A C11A C12A 118.9(4)
C16A C11A C10A 121.8(4)
C12A C11A C10A 119.3(3)
C13A C12A C11A 121.2(4)
C13A C12A H12A 119.4
C11A C12A H12A 119.4
C14A C13A C12A 117.8(4)
C14A C13A H13A 121.1
C12A C13A H13A 121.1
F1A C14A C15A 119.2(4)
F1A C14A C13A 118.2(4)
C15A C14A C13A 122.6(4)
C14A C15A C16A 119.3(4)
C14A C15A H15A 120.3
C16A C15A H15A 120.3
C15A C16A C11A 120.2(4)
C15A C16A H16A 119.9
C11A C16A H16A 119.9
C1B N1B N2B 121.7(3)
C1B N1B H1B 119.1
N2B N1B H1B 119.1
C10B N2B N1B 115.1(3)
O1B C1B N1B 120.6(3)
O1B C1B C2B 120.5(3)
N1B C1B C2B 118.9(3)
C3B C2B C1B 108.9(3)
C3B C2B H2BA 109.9
C1B C2B H2BA 109.9
C3B C2B H2BB 109.9
C1B C2B H2BB 109.9
H2BA C2B H2BB 108.3
C8B C3B C4B 119.0(4)
C8B C3B C2B 121.4(4)
C4B C3B C2B 119.5(3)
C3B C4B C5B 121.4(4)
C3B C4B H4B 119.3
C5B C4B H4B 119.3
C4B C5B C6B 117.9(4)
C4B C5B C9B 120.1(4)
C6B C5B C9B 122.0(4)
C7B C6B C5B 121.0(4)
C7B C6B H6B 119.5
C5B C6B H6B 119.5
C6B C7B C8B 120.6(4)
C6B C7B H7B 119.7
C8B C7B H7B 119.7
C7B C8B C3B 120.1(4)
C7B C8B H8B 119.9
C3B C8B H8B 119.9
C5B C9B H9BA 109.5
C5B C9B H9BB 109.5
H9BA C9B H9BB 109.5
C5B C9B H9BC 109.5
H9BA C9B H9BC 109.5
H9BB C9B H9BC 109.5
N2B C10B C11B 121.4(3)
N2B C10B H10B 119.3
C11B C10B H10B 119.3
C12B C11B C16B 117.7(4)
C12B C11B C10B 120.7(3)
C16B C11B C10B 121.6(4)
C13B C12B C11B 122.4(4)
C13B C12B H12B 118.8
C11B C12B H12B 118.8
C14B C13B C12B 117.7(4)
C14B C13B H13B 121.2
C12B C13B H13B 121.2
C13B C14B F1B 119.4(4)
C13B C14B C15B 123.4(4)
F1B C14B C15B 117.2(4)
C14B C15B C16B 118.0(4)
C14B C15B H15B 121.0
C16B C15B H15B 121.0
C15B C16B C11B 120.8(4)
C15B C16B H16B 119.6
C11B C16B H16B 119.6
C1C N1C N2C 121.7(3)
C1C N1C H1C 119.1
N2C N1C H1C 119.1
C10C N2C N1C 115.2(3)
O1C C1C N1C 120.5(3)
O1C C1C C2C 120.9(3)
N1C C1C C2C 118.5(3)
C3C C2C C1C 109.1(3)
C3C C2C H2CA 109.9
C1C C2C H2CA 109.9
C3C C2C H2CB 109.9
C1C C2C H2CB 109.9
H2CA C2C H2CB 108.3
C8C C3C C4C 119.9(4)
C8C C3C C2C 119.5(3)
C4C C3C C2C 120.4(3)
C3C C4C C5C 122.5(4)
C3C C4C H4C 118.8
C5C C4C H4C 118.8
C4C C5C C6C 116.5(4)
C4C C5C C9C 120.8(4)
C6C C5C C9C 122.7(4)
C7C C6C C5C 121.0(4)
C7C C6C H6C 119.5
C5C C6C H6C 119.5
C8C C7C C6C 120.8(4)
C8C C7C H7C 119.6
C6C C7C H7C 119.6
C3C C8C C7C 119.3(4)
C3C C8C H8C 120.4
C7C C8C H8C 120.4
C5C C9C H9CA 109.5
C5C C9C H9CB 109.5
H9CA C9C H9CB 109.5
C5C C9C H9CC 109.5
H9CA C9C H9CC 109.5
H9CB C9C H9CC 109.5
N2C C10C C11C 121.3(3)
N2C C10C H10C 119.4
C11C C10C H10C 119.4
C12C C11C C16C 118.0(4)
C12C C11C C10C 122.1(3)
C16C C11C C10C 120.0(4)
C11C C12C C13C 120.4(4)
C11C C12C H12C 119.8
C13C C12C H12C 119.8
C14C C13C C12C 119.8(4)
C14C C13C H13C 120.1
C12C C13C H13C 120.1
F1C C14C C15C 118.5(4)
F1C C14C C13C 119.7(5)
C15C C14C C13C 121.9(4)
C14C C15C C16C 118.3(4)
C14C C15C H15C 120.8
C16C C15C H15C 120.8
C15C C16C C11C 121.6(4)
C15C C16C H16C 119.2
C11C C16C H16C 119.2
C1D N1D N2D 122.3(3)
C1D N1D H1D 118.8
N2D N1D H1D 118.8
C10D N2D N1D 116.3(3)
O1D C1D N1D 120.5(3)
O1D C1D C2D 120.8(3)
N1D C1D C2D 118.6(3)
C1D C2D C3D 108.6(3)
C1D C2D H2DA 110.0
C3D C2D H2DA 110.0
C1D C2D H2DB 110.0
C3D C2D H2DB 110.0
H2DA C2D H2DB 108.4
C4D C3D C8D 118.6(4)
C4D C3D C2D 119.8(3)
C8D C3D C2D 121.4(3)
C5D C4D C3D 121.7(4)
C5D C4D H4D 119.2
C3D C4D H4D 119.2
C4D C5D C6D 118.5(4)
C4D C5D C9D 121.2(4)
C6D C5D C9D 120.3(4)
C7D C6D C5D 120.9(4)
C7D C6D H6D 119.6
C5D C6D H6D 119.6
C6D C7D C8D 120.1(4)
C6D C7D H7D 119.9
C8D C7D H7D 119.9
C7D C8D C3D 120.2(4)
C7D C8D H8D 119.9
C3D C8D H8D 119.9
C5D C9D H9DA 109.5
C5D C9D H9DB 109.5
H9DA C9D H9DB 109.5
C5D C9D H9DC 109.5
H9DA C9D H9DC 109.5
H9DB C9D H9DC 109.5
N2D C10D C11D 121.7(3)
N2D C10D H10D 119.2
C11D C10D H10D 119.2
C16D C11D C12D 118.5(4)
C16D C11D C10D 119.5(4)
C12D C11D C10D 122.0(3)
C13D C12D C11D 120.6(4)
C13D C12D H12D 119.7
C11D C12D H12D 119.7
C14D C13D C12D 118.2(4)
C14D C13D H13D 120.9
C12D C13D H13D 120.9
C15D C14D F1D 119.8(4)
C15D C14D C13D 122.9(4)
F1D C14D C13D 117.3(4)
C14D C15D C16D 117.9(4)
C14D C15D H15D 121.0
C16D C15D H15D 121.0
C15D C16D C11D 121.9(4)
C15D C16D H16D 119.1
C11D C16D H16D 119.1

loop_
_geom_bond_atom_site_label_1
_geom_bond_atom_site_label_2
_geom_bond_distance
F1A C14A 1.361(4)
O1A C1A 1.223(4)
N1A C1A 1.350(4)
N1A N2A 1.380(3)
N1A H1A 0.8600
N2A C10A 1.273(4)
C1A C2A 1.518(4)
C2A C3A 1.519(4)
C2A H2AA 0.9700
C2A H2AB 0.9700
C3A C8A 1.388(5)
C3A C4A 1.389(5)
C4A C5A 1.383(5)
C4A H4A 0.9300
C5A C6A 1.393(6)
C5A C9A 1.505(5)
C6A C7A 1.397(6)
C6A H6A 0.9300
C7A C8A 1.370(5)
C7A H7A 0.9300
C8A H8A 0.9300
C9A H9AA 0.9600
C9A H9AB 0.9600
C9A H9AC 0.9600
C10A C11A 1.454(5)
C10A H10A 0.9300
C11A C16A 1.386(4)
C11A C12A 1.395(5)
C12A C13A 1.386(5)
C12A H12A 0.9300
C13A C14A 1.370(5)
C13A H13A 0.9300
C14A C15A 1.370(6)
C15A C16A 1.380(5)
C15A H15A 0.9300
C16A H16A 0.9300
F1B C14B 1.368(4)
O1B C1B 1.229(4)
N1B C1B 1.349(4)
N1B N2B 1.376(3)
N1B H1B 0.8600
N2B C10B 1.272(4)
C1B C2B 1.515(4)
C2B C3B 1.509(4)
C2B H2BA 0.9700
C2B H2BB 0.9700
C3B C8B 1.381(5)
C3B C4B 1.388(5)
C4B C5B 1.389(5)
C4B H4B 0.9300
C5B C6B 1.392(6)
C5B C9B 1.505(5)
C6B C7B 1.363(6)
C6B H6B 0.9300
C7B C8B 1.375(5)
C7B H7B 0.9300
C8B H8B 0.9300
C9B H9BA 0.9600
C9B H9BB 0.9600
C9B H9BC 0.9600
C10B C11B 1.463(4)
C10B H10B 0.9300
C11B C12B 1.380(5)
C11B C16B 1.402(4)
C12B C13B 1.379(5)
C12B H12B 0.9300
C13B C14B 1.360(5)
C13B H13B 0.9300
C14B C15B 1.369(6)
C15B C16B 1.391(5)
C15B H15B 0.9300
C16B H16B 0.9300
F1C C14C 1.350(4)
O1C C1C 1.236(4)
N1C C1C 1.351(4)
N1C N2C 1.374(3)
N1C H1C 0.8600
N2C C10C 1.267(4)
C1C C2C 1.515(4)
C2C C3C 1.507(5)
C2C H2CA 0.9700
C2C H2CB 0.9700
C3C C8C 1.374(4)
C3C C4C 1.382(4)
C4C C5C 1.392(5)
C4C H4C 0.9300
C5C C6C 1.403(5)
C5C C9C 1.520(5)
C6C C7C 1.387(5)
C6C H6C 0.9300
C7C C8C 1.381(5)
C7C H7C 0.9300
C8C H8C 0.9300
C9C H9CA 0.9600
C9C H9CB 0.9600
C9C H9CC 0.9600
C10C C11C 1.463(5)
C10C H10C 0.9300
C11C C12C 1.383(5)
C11C C16C 1.396(5)
C12C C13C 1.384(5)
C12C H12C 0.9300
C13C C14C 1.364(5)
C13C H13C 0.9300
C14C C15C 1.360(6)
C15C C16C 1.385(5)
C15C H15C 0.9300
C16C H16C 0.9300
F1D C14D 1.371(4)
O1D C1D 1.222(4)
N1D C1D 1.346(4)
N1D N2D 1.379(3)
N1D H1D 0.8600
N2D C10D 1.279(4)
C1D C2D 1.513(4)
C2D C3D 1.519(5)
C2D H2DA 0.9700
C2D H2DB 0.9700
C3D C4D 1.383(4)
C3D C8D 1.395(4)
C4D C5D 1.378(5)
C4D H4D 0.9300
C5D C6D 1.387(5)
C5D C9D 1.508(5)
C6D C7D 1.373(5)
C6D H6D 0.9300
C7D C8D 1.375(5)
C7D H7D 0.9300
C8D H8D 0.9300
C9D H9DA 0.9600
C9D H9DB 0.9600
C9D H9DC 0.9600
C10D C11D 1.459(4)
C10D H10D 0.9300
C11D C16D 1.378(5)
C11D C12D 1.393(5)
C12D C13D 1.383(5)
C12D H12D 0.9300
C13D C14D 1.371(5)
C13D H13D 0.9300
C14D C15D 1.366(6)
C15D C16D 1.371(5)
C15D H15D 0.9300
C16D H16D 0.9300

loop_
_geom_hbond_atom_site_label_D
_geom_hbond_atom_site_label_H
_geom_hbond_atom_site_label_A
_geom_hbond_site_symmetry_A
_geom_hbond_distance_DH
_geom_hbond_distance_HA
_geom_hbond_distance_DA
_geom_hbond_angle_DHA
N1A H1A O1B 2_666 0.86 2.01 2.868(3) 173.2
N1B H1B O1A 2_666 0.86 2.00 2.860(3) 172.8
N1C H1C O1D 1_444 0.86 2.01 2.865(3) 172.8
N1D H1D O1C 1_666 0.86 2.00 2.857(4) 173.1

loop_
_geom_torsion_atom_site_label_1
_geom_torsion_atom_site_label_2
_geom_torsion_atom_site_label_3
_geom_torsion_atom_site_label_4
_geom_torsion
C1A N1A N2A C10A 174.1(3)
N2A N1A C1A O1A -178.0(3)
N2A N1A C1A C2A 4.0(5)
O1A C1A C2A C3A -76.9(4)
N1A C1A C2A C3A 101.1(4)
C1A C2A C3A C8A -82.7(4)
C1A C2A C3A C4A 92.8(4)
C8A C3A C4A C5A 0.9(5)
C2A C3A C4A C5A -174.6(3)
C3A C4A C5A C6A -0.6(6)
C3A C4A C5A C9A 176.7(3)
C4A C5A C6A C7A 0.2(6)
C9A C5A C6A C7A -177.1(4)
C5A C6A C7A C8A -0.1(6)
C6A C7A C8A C3A 0.4(6)
C4A C3A C8A C7A -0.8(5)
C2A C3A C8A C7A 174.7(3)
N1A N2A C10A C11A 179.8(3)
N2A C10A C11A C16A -2.7(6)
N2A C10A C11A C12A 177.0(4)
C16A C11A C12A C13A 0.0(7)
C10A C11A C12A C13A -179.6(4)
C11A C12A C13A C14A 0.0(7)
C12A C13A C14A F1A -179.1(4)
C12A C13A C14A C15A -0.3(7)
F1A C14A C15A C16A 179.3(3)
C13A C14A C15A C16A 0.5(7)
C14A C15A C16A C11A -0.4(6)
C12A C11A C16A C15A 0.2(6)
C10A C11A C16A C15A 179.8(4)
C1B N1B N2B C10B 175.3(3)
N2B N1B C1B O1B -177.4(3)
N2B N1B C1B C2B 4.6(5)
O1B C1B C2B C3B -77.7(4)
N1B C1B C2B C3B 100.3(4)
C1B C2B C3B C8B -81.8(4)
C1B C2B C3B C4B 93.8(4)
C8B C3B C4B C5B 1.9(5)
C2B C3B C4B C5B -173.8(3)
C3B C4B C5B C6B -1.5(5)
C3B C4B C5B C9B 176.5(3)
C4B C5B C6B C7B 0.6(6)
C9B C5B C6B C7B -177.3(4)
C5B C6B C7B C8B -0.1(6)
C6B C7B C8B C3B 0.6(6)
C4B C3B C8B C7B -1.4(5)
C2B C3B C8B C7B 174.2(3)
N1B N2B C10B C11B -179.5(3)
N2B C10B C11B C12B 176.1(4)
N2B C10B C11B C16B -5.4(6)
C16B C11B C12B C13B 0.5(7)
C10B C11B C12B C13B 179.0(4)
C11B C12B C13B C14B 0.1(7)
C12B C13B C14B F1B -180.0(4)
C12B C13B C14B C15B -0.5(7)
C13B C14B C15B C16B 0.1(7)
F1B C14B C15B C16B 179.6(3)
C14B C15B C16B C11B 0.6(6)
C12B C11B C16B C15B -0.8(6)
C10B C11B C16B C15B -179.3(4)
C1C N1C N2C C10C -174.6(3)
N2C N1C C1C O1C 177.9(3)
N2C N1C C1C C2C -4.9(5)
O1C C1C C2C C3C 76.7(4)
N1C C1C C2C C3C -100.6(4)
C1C C2C C3C C8C 82.4(4)
C1C C2C C3C C4C -93.4(4)
C8C C3C C4C C5C -2.0(6)
C2C C3C C4C C5C 173.7(3)
C3C C4C C5C C6C 1.9(6)
C3C C4C C5C C9C -176.8(3)
C4C C5C C6C C7C -1.1(6)
C9C C5C C6C C7C 177.7(3)
C5C C6C C7C C8C 0.3(6)
C4C C3C C8C C7C 1.2(5)
C2C C3C C8C C7C -174.6(3)
C6C C7C C8C C3C -0.4(6)
N1C N2C C10C C11C -179.9(3)
N2C C10C C11C C12C 3.9(6)
N2C C10C C11C C16C -176.4(3)
C16C C11C C12C C13C 0.8(6)
C10C C11C C12C C13C -179.5(3)
C11C C12C C13C C14C -1.1(6)
C12C C13C C14C F1C -179.1(3)
C12C C13C C14C C15C 0.6(7)
F1C C14C C15C C16C 179.9(4)
C13C C14C C15C C16C 0.2(7)
C14C C15C C16C C11C -0.5(7)
C12C C11C C16C C15C 0.0(6)
C10C C11C C16C C15C -179.7(4)
C1D N1D N2D C10D 174.4(3)
N2D N1D C1D O1D -177.8(3)
N2D N1D C1D C2D 4.6(5)
O1D C1D C2D C3D -77.3(4)
N1D C1D C2D C3D 100.3(4)
C1D C2D C3D C4D 93.7(4)
C1D C2D C3D C8D -82.0(4)
C8D C3D C4D C5D 1.7(5)
C2D C3D C4D C5D -174.2(3)
C3D C4D C5D C6D -1.1(6)
C3D C4D C5D C9D 176.5(3)
C4D C5D C6D C7D 0.4(6)
C9D C5D C6D C7D -177.1(4)
C5D C6D C7D C8D -0.4(6)
C6D C7D C8D C3D 1.0(6)
C4D C3D C8D C7D -1.6(5)
C2D C3D C8D C7D 174.2(3)
N1D N2D C10D C11D -179.6(3)
N2D C10D C11D C16D 177.3(3)
N2D C10D C11D C12D -4.1(6)
C16D C11D C12D C13D -0.7(6)
C10D C11D C12D C13D -179.4(3)
C11D C12D C13D C14D 0.0(6)
C12D C13D C14D C15D 0.1(7)
C12D C13D C14D F1D 179.7(3)
F1D C14D C15D C16D -179.0(4)
C13D C14D C15D C16D 0.6(7)
C14D C15D C16D C11D -1.5(7)
C12D C11D C16D C15D 1.5(7)
C10D C11D C16D C15D -179.8(4)

loop_
_cod_related_entry_id
_cod_related_entry_database
_cod_related_entry_code
1 ChemSpider 30658350
